data_2206806
loop_
_publ_author_name
'Prugove\<cki, Biserka'
'Marinkovi\'c, Marina'
'Vinkovi\'c, Mladen'
'Dumi\'c, Miljenko'

_publ_section_title 1-(1-Naphthylsulfonyl)-1a,2,6,6a-tetrahydro-1<i>H</i>,4<i>H</i>-1,3-dioxepino[5,6-<i>b</i>]azirine
_journal_coeditor_code WK6058
_journal_issue 9
_journal_name_full 'Acta Crystallographica Section E'
_journal_page_first o2844
_journal_page_last o2846
_journal_paper_doi 10.1107/S1600536805024931
_journal_volume 61
_journal_year 2005
_chemical_formula_iupac 'C15 H15 N O4 S'
_chemical_formula_moiety 'C15 H15 N O4 S'
_chemical_formula_sum 'C15 H15 N O4 S'
_chemical_formula_weight 305.34
_chemical_name_systematic
;
1-(1-Naphthylsulfonyl)-1a,2,6,6a-tetrahydro-1H,4H-1,3-dioxepino[5,6-b]azirine
;
_space_group_IT_number 14
_symmetry_cell_setting monoclinic
_symmetry_space_group_name_Hall '-P 2ybc'
_symmetry_space_group_name_H-M 'P 1 21/c 1'
_atom_sites_solution_hydrogens geom
_atom_sites_solution_primary direct
_atom_sites_solution_secondary difmap
_cell_angle_alpha 90.00
_cell_angle_beta 92.560(6)
_cell_angle_gamma 90.00
_cell_formula_units_Z 4
_cell_length_a 10.2540(7)
_cell_length_b 17.0933(9)
_cell_length_c 8.0635(11)
_cell_measurement_reflns_used 32
_cell_measurement_temperature 295(2)
_cell_measurement_theta_max 17.8
_cell_measurement_theta_min 12.3
_cell_volume 1411.9(2)
_computing_cell_refinement STADI4
_computing_data_collection 'STADI4 (Stoe & Cie, 1995)'
_computing_data_reduction 'X-RED (Stoe & Cie, 1995)'
_computing_molecular_graphics 'PLATON (Spek, 2003)'
_computing_publication_material 'SHELXL97 and PLATON'
_computing_structure_refinement 'SHELXL97 (Sheldrick, 1997)'
_computing_structure_solution 'SHELXS97 (Sheldrick, 1990)'
_diffrn_ambient_temperature 295(2)
_diffrn_measured_fraction_theta_full 0.998
_diffrn_measured_fraction_theta_max 0.998
_diffrn_measurement_device_type 'Philips PW1100 updated by Stoe'
_diffrn_measurement_method \w--2\q
_diffrn_radiation_monochromator graphite
_diffrn_radiation_source 'fine-focus sealed tube'
_diffrn_radiation_type MoK\a
_diffrn_radiation_wavelength 0.71073
_diffrn_reflns_av_R_equivalents 0.0603
_diffrn_reflns_av_sigmaI/netI 0.1094
_diffrn_reflns_limit_h_max 14
_diffrn_reflns_limit_h_min 0
_diffrn_reflns_limit_k_max 0
_diffrn_reflns_limit_k_min -24
_diffrn_reflns_limit_l_max 11
_diffrn_reflns_limit_l_min -11
_diffrn_reflns_number 4327
_diffrn_reflns_theta_full 30.03
_diffrn_reflns_theta_max 30.03
_diffrn_reflns_theta_min 2.38
_diffrn_standards_decay_% 3.2
_diffrn_standards_interval_time 120
_diffrn_standards_number 3
_exptl_absorpt_coefficient_mu 0.245
_exptl_absorpt_correction_type none
_exptl_crystal_colour colorless
_exptl_crystal_density_diffrn 1.436
_exptl_crystal_density_method 'not measured'
_exptl_crystal_description prism
_exptl_crystal_F_000 640
_exptl_crystal_size_max 0.4
_exptl_crystal_size_mid 0.3
_exptl_crystal_size_min 0.2
_refine_diff_density_max 0.214
_refine_diff_density_min -0.353
_refine_ls_extinction_method none
_refine_ls_goodness_of_fit_ref 0.952
_refine_ls_hydrogen_treatment constr
_refine_ls_matrix_type full
_refine_ls_number_parameters 190
_refine_ls_number_reflns 4125
_refine_ls_number_restraints 0
_refine_ls_restrained_S_all 0.952
_refine_ls_R_factor_all 0.1572
_refine_ls_R_factor_gt 0.0511
_refine_ls_shift/su_max 0.000
_refine_ls_shift/su_mean 0.000
_refine_ls_structure_factor_coef Fsqd
_refine_ls_weighting_details 'calc w = 1/[\s^2^(Fo^2^)+(0.0558P)^2^] where P = (Fo^2^+2Fc^2^)/3'
_refine_ls_weighting_scheme calc
_refine_ls_wR_factor_gt 0.1001
_refine_ls_wR_factor_ref 0.1281
_reflns_number_gt 1880
_reflns_number_total 4125
_reflns_threshold_expression I>2\s(I)
_cod_data_source_file wk6058.cif
_cod_data_source_block I
_cod_original_sg_symbol_H-M 'P 21/c'
_cod_database_code 2206806
_cod_database_fobs_code 2206806

loop_
_symmetry_equiv_pos_as_xyz
'x, y, z'
'-x, y+1/2, -z+1/2'
'-x, -y, -z'
'x, -y-1/2, z-1/2'

loop_
_atom_site_label
_atom_site_fract_x
_atom_site_fract_y
_atom_site_fract_z
_atom_site_U_iso_or_equiv
_atom_site_adp_type
_atom_site_calc_flag
_atom_site_refinement_flags
_atom_site_occupancy
_atom_site_type_symbol
S1 0.17508(6) 0.96287(3) 0.22937(7) 0.03418(16) Uani d . 1 S
N1 0.12014(17) 0.87384(10) 0.1825(2) 0.0323(4) Uani d . 1 N
O1 0.06486(16) 1.00540(10) 0.2843(2) 0.0501(5) Uani d . 1 O
O2 0.24531(16) 0.99663(9) 0.09783(19) 0.0476(4) Uani d . 1 O
O3 -0.09667(17) 0.75906(10) 0.1355(2) 0.0514(5) Uani d . 1 O
O5 0.11073(18) 0.70397(9) 0.1424(2) 0.0501(5) Uani d . 1 O
C1A 0.0325(2) 0.86906(13) 0.0294(3) 0.0375(5) Uani d . 1 C
H11A 0.0266 0.9184 -0.0324 0.045 Uiso calc R 1 H
C2 -0.0960(2) 0.82847(14) 0.0402(3) 0.0487(6) Uani d . 1 C
H2A -0.1572 0.8649 0.0862 0.058 Uiso calc R 1 H
H2B -0.1281 0.8160 -0.0717 0.058 Uiso calc R 1 H
C4 -0.0171(3) 0.69851(14) 0.0774(3) 0.0529(7) Uani d . 1 C
H4A -0.0534 0.6484 0.1079 0.063 Uiso calc R 1 H
H4B -0.0169 0.7008 -0.0428 0.063 Uiso calc R 1 H
C6A 0.1631(2) 0.83335(12) 0.0299(3) 0.0366(5) Uani d . 1 C
H6A 0.2262 0.8633 -0.0322 0.044 Uiso calc R 1 H
C6 0.1945(2) 0.74783(13) 0.0443(3) 0.0464(6) Uani d . 1 C
H6B 0.1923 0.7255 -0.0664 0.056 Uiso calc R 1 H
H6C 0.2830 0.7424 0.0907 0.056 Uiso calc R 1 H
C7 0.2826(2) 0.94397(12) 0.4020(3) 0.0341(5) Uani d . 1 C
C8 0.2435(2) 0.96960(14) 0.5526(3) 0.0428(6) Uani d . 1 C
H8 0.1632 0.9943 0.5611 0.051 Uiso calc R 1 H
C9 0.3268(3) 0.95809(16) 0.6958(3) 0.0582(8) Uani d . 1 C
H9 0.3020 0.9766 0.7982 0.070 Uiso calc R 1 H
C10 0.4417(3) 0.92040(17) 0.6844(3) 0.0599(8) Uani d . 1 C
H10 0.4945 0.9130 0.7799 0.072 Uiso calc R 1 H
C11 0.4836(3) 0.89221(14) 0.5333(3) 0.0488(7) Uani d . 1 C
C12 0.4051(2) 0.90491(12) 0.3843(3) 0.0387(5) Uani d . 1 C
C13 0.4523(2) 0.87768(14) 0.2331(3) 0.0478(6) Uani d . 1 C
H13 0.4039 0.8867 0.1347 0.057 Uiso calc R 1 H
C14 0.5675(3) 0.83840(17) 0.2288(4) 0.0675(8) Uani d . 1 C
H14 0.5954 0.8202 0.1277 0.081 Uiso calc R 1 H
C15 0.6444(3) 0.82492(18) 0.3724(5) 0.0758(10) Uani d . 1 C
H15 0.7229 0.7981 0.3673 0.091 Uiso calc R 1 H
C16 0.6038(3) 0.85126(17) 0.5195(5) 0.0694(9) Uani d . 1 C
H16 0.6560 0.8424 0.6150 0.083 Uiso calc R 1 H

loop_
_atom_site_aniso_label
_atom_site_aniso_U_11
_atom_site_aniso_U_22
_atom_site_aniso_U_33
_atom_site_aniso_U_12
_atom_site_aniso_U_13
_atom_site_aniso_U_23
S1 0.0430(3) 0.0253(2) 0.0340(3) 0.0034(3) -0.0006(2) -0.0010(2)
N1 0.0377(10) 0.0283(9) 0.0303(10) 0.0026(8) -0.0033(8) -0.0013(7)
O1 0.0521(10) 0.0404(9) 0.0576(11) 0.0158(8) -0.0012(9) -0.0093(8)
O2 0.0652(11) 0.0382(9) 0.0393(9) -0.0066(9) 0.0039(8) 0.0062(8)
O3 0.0612(11) 0.0432(10) 0.0499(11) -0.0063(9) 0.0036(9) 0.0010(8)
O5 0.0724(12) 0.0332(9) 0.0436(10) 0.0049(9) -0.0107(9) 0.0039(7)
C1A 0.0494(15) 0.0297(11) 0.0326(12) 0.0044(10) -0.0082(11) 0.0021(9)
C2 0.0485(15) 0.0438(14) 0.0526(15) -0.0004(12) -0.0129(12) -0.0028(12)
C4 0.0704(19) 0.0337(13) 0.0536(16) -0.0091(13) -0.0074(14) -0.0016(12)
C6A 0.0477(13) 0.0328(11) 0.0288(11) 0.0017(11) -0.0020(10) -0.0040(10)
C6 0.0548(15) 0.0362(12) 0.0477(14) 0.0106(12) -0.0054(12) -0.0118(11)
C7 0.0396(12) 0.0296(11) 0.0329(11) -0.0055(10) 0.0003(10) 0.0000(9)
C8 0.0501(14) 0.0423(13) 0.0366(13) -0.0123(12) 0.0071(11) -0.0056(11)
C9 0.083(2) 0.0612(17) 0.0307(13) -0.0336(17) 0.0061(13) -0.0037(13)
C10 0.068(2) 0.0631(18) 0.0463(16) -0.0239(16) -0.0187(14) 0.0182(14)
C11 0.0514(16) 0.0385(13) 0.0550(16) -0.0133(12) -0.0130(13) 0.0111(12)
C12 0.0398(13) 0.0273(11) 0.0485(14) -0.0076(10) -0.0041(11) 0.0027(10)
C13 0.0405(14) 0.0460(15) 0.0566(16) 0.0026(12) -0.0008(12) -0.0119(12)
C14 0.0462(17) 0.0604(18) 0.096(2) 0.0046(14) 0.0041(16) -0.0251(17)
C15 0.0512(19) 0.0547(19) 0.121(3) 0.0108(15) -0.007(2) -0.0016(19)
C16 0.0496(18) 0.0526(17) 0.103(3) -0.0072(15) -0.0283(17) 0.0237(18)

loop_
_atom_type_symbol
_atom_type_description
_atom_type_scat_dispersion_real
_atom_type_scat_dispersion_imag
_atom_type_scat_source
C C 0.0033 0.0016 'International Tables Vol C Tables 4.2.6.8 and 6.1.1.4'
H H 0.0000 0.0000 'International Tables Vol C Tables 4.2.6.8 and 6.1.1.4'
S S 0.1246 0.1234 'International Tables Vol C Tables 4.2.6.8 and 6.1.1.4'
N N 0.0061 0.0033 'International Tables Vol C Tables 4.2.6.8 and 6.1.1.4'
O O 0.0106 0.0060 'International Tables Vol C Tables 4.2.6.8 and 6.1.1.4'

loop_
_geom_angle_atom_site_label_1
_geom_angle_atom_site_label_2
_geom_angle_atom_site_label_3
_geom_angle
O2 S1 O1 117.09(10)
O2 S1 N1 112.22(9)
O1 S1 N1 105.75(10)
O2 S1 C7 109.95(10)
O1 S1 C7 108.84(10)
N1 S1 C7 101.83(9)
C6A N1 C1A 58.90(13)
C6A N1 S1 120.13(14)
C1A N1 S1 115.01(13)
C4 O3 C2 114.70(19)
C4 O5 C6 114.30(19)
C6A C1A C2 127.7(2)
C6A C1A N1 60.52(13)
C2 C1A N1 118.40(18)
C6A C1A H11A 113.2
C2 C1A H11A 113.2
N1 C1A H11A 113.2
O3 C2 C1A 116.5(2)
O3 C2 H2A 108.2
C1A C2 H2A 108.2
O3 C2 H2B 108.2
C1A C2 H2B 108.2
H2A C2 H2B 107.3
O5 C4 O3 112.0(2)
O5 C4 H4A 109.2
O3 C4 H4A 109.2
O5 C4 H4B 109.2
O3 C4 H4B 109.2
H4A C4 H4B 107.9
C1A C6A N1 60.58(13)
C1A C6A C6 126.6(2)
N1 C6A C6 117.20(19)
C1A C6A H6A 113.8
N1 C6A H6A 113.8
C6 C6A H6A 113.8
O5 C6 C6A 115.3(2)
O5 C6 H6B 108.4
C6A C6 H6B 108.4
O5 C6 H6C 108.4
C6A C6 H6C 108.4
H6B C6 H6C 107.5
C8 C7 C12 122.0(2)
C8 C7 S1 116.37(18)
C12 C7 S1 121.65(17)
C7 C8 C9 119.3(2)
C7 C8 H8 120.4
C9 C8 H8 120.4
C10 C9 C8 120.4(2)
C10 C9 H9 119.8
C8 C9 H9 119.8
C9 C10 C11 121.9(2)
C9 C10 H10 119.1
C11 C10 H10 119.1
C10 C11 C16 122.6(3)
C10 C11 C12 119.7(3)
C16 C11 C12 117.7(3)
C13 C12 C11 118.2(2)
C13 C12 C7 125.1(2)
C11 C12 C7 116.7(2)
C14 C13 C12 121.1(3)
C14 C13 H13 119.4
C12 C13 H13 119.4
C13 C14 C15 121.4(3)
C13 C14 H14 119.3
C15 C14 H14 119.3
C16 C15 C14 119.4(3)
C16 C15 H15 120.3
C14 C15 H15 120.3
C15 C16 C11 122.2(3)
C15 C16 H16 118.9
C11 C16 H16 118.9

loop_
_geom_bond_atom_site_label_1
_geom_bond_atom_site_label_2
_geom_bond_distance
S1 O2 1.4300(16)
S1 O1 1.4305(16)
S1 N1 1.6604(18)
S1 C7 1.766(2)
N1 C6A 1.496(3)
N1 C1A 1.496(3)
O3 C4 1.411(3)
O3 C2 1.414(3)
O5 C4 1.393(3)
O5 C6 1.409(3)
C1A C6A 1.471(3)
C1A C2 1.495(3)
C1A H11A 0.9800
C2 H2A 0.9700
C2 H2B 0.9700
C4 H4A 0.9700
C4 H4B 0.9700
C6A C6 1.500(3)
C6A H6A 0.9800
C6 H6B 0.9700
C6 H6C 0.9700
C7 C8 1.368(3)
C7 C12 1.435(3)
C8 C9 1.418(3)
C8 H8 0.9300
C9 C10 1.350(4)
C9 H9 0.9300
C10 C11 1.396(4)
C10 H10 0.9300
C11 C16 1.425(4)
C11 C12 1.433(3)
C12 C13 1.410(3)
C13 C14 1.360(4)
C13 H13 0.9300
C14 C15 1.390(4)
C14 H14 0.9300
C15 C16 1.352(4)
C15 H15 0.9300
C16 H16 0.9300

loop_
_geom_torsion_atom_site_label_1
_geom_torsion_atom_site_label_2
_geom_torsion_atom_site_label_3
_geom_torsion_atom_site_label_4
_geom_torsion
O2 S1 N1 C6A 9.29(18)
O1 S1 N1 C6A 138.07(15)
C7 S1 N1 C6A -108.24(16)
O2 S1 N1 C1A -57.87(17)
O1 S1 N1 C1A 70.92(16)
C7 S1 N1 C1A -175.39(15)
S1 N1 C1A C6A 111.43(16)
C6A N1 C1A C2 119.5(2)
S1 N1 C1A C2 -129.03(18)
C4 O3 C2 C1A -61.3(3)
C6A C1A C2 O3 32.6(3)
N1 C1A C2 O3 -40.6(3)
C6 O5 C4 O3 -91.2(2)
C2 O3 C4 O5 87.6(2)
C2 C1A C6A N1 -104.7(2)
C2 C1A C6A C6 -1.1(4)
N1 C1A C6A C6 103.6(2)
S1 N1 C6A C1A -102.75(17)
C1A N1 C6A C6 -118.7(2)
S1 N1 C6A C6 138.52(19)
C4 O5 C6 C6A 66.0(3)
C1A C6A C6 O5 -32.7(3)
N1 C6A C6 O5 39.5(3)
O2 S1 C7 C8 131.22(18)
O1 S1 C7 C8 1.7(2)
N1 S1 C7 C8 -109.63(18)
O2 S1 C7 C12 -47.83(19)
O1 S1 C7 C12 -177.31(17)
N1 S1 C7 C12 71.32(19)
C12 C7 C8 C9 0.6(3)
S1 C7 C8 C9 -178.40(17)
C7 C8 C9 C10 -1.8(4)
C8 C9 C10 C11 0.6(4)
C9 C10 C11 C16 -179.0(2)
C9 C10 C11 C12 1.6(4)
C10 C11 C12 C13 178.1(2)
C16 C11 C12 C13 -1.3(3)
C10 C11 C12 C7 -2.6(3)
C16 C11 C12 C7 178.0(2)
C8 C7 C12 C13 -179.3(2)
S1 C7 C12 C13 -0.3(3)
C8 C7 C12 C11 1.5(3)
S1 C7 C12 C11 -179.49(16)
C11 C12 C13 C14 1.9(4)
C7 C12 C13 C14 -177.3(2)
C12 C13 C14 C15 -1.3(4)
C13 C14 C15 C16 0.1(5)
C14 C15 C16 C11 0.5(5)
C10 C11 C16 C15 -179.2(3)
C12 C11 C16 C15 0.1(4)
